data_2228642
loop_
_publ_author_name
'Song, Chunlei'
'Chai, Wenxiang'
'Song, Li'
'Yang, Yunyun'
'Lin, Jian'

_publ_section_title
;
 Chloridobis(1,10-phenanthroline)zinc(II)
 tetrachlorido(1,10-phenanthroline)bismuthate(III) monohydrate
;
_journal_coeditor_code BG2383
_journal_issue 1
_journal_name_full 'Acta Crystallographica Section E'
_journal_page_first m109
_journal_page_last m110
_journal_paper_doi 10.1107/S1600536810052682
_journal_volume 67
_journal_year 2011
_chemical_formula_iupac '[Zn Cl (C12 H8 N2)2] [Bi Cl4 (C12 H8 N2)], H2 O'
_chemical_formula_moiety 'C24 H16 Cl N4 Zn +, C12 H8 Bi Cl4 N2 -, H2 O'
_chemical_formula_sum 'C36 H26 Bi Cl5 N6 O Zn'
_chemical_formula_weight 1010.25
_chemical_name_systematic
;
Chloridobis(1,10-phenanthroline)zinc(II)
tetrachlorido(1,10-phenanthroline)bismuthate(III)
monohydrate
;
_space_group_IT_number 2
_symmetry_cell_setting triclinic
_symmetry_space_group_name_Hall '-P 1'
_symmetry_space_group_name_H-M 'P -1'
_atom_sites_solution_hydrogens geom
_atom_sites_solution_primary direct
_atom_sites_solution_secondary difmap
_audit_creation_method SHELXL-97
_cell_angle_alpha 86.848(7)
_cell_angle_beta 74.660(5)
_cell_angle_gamma 80.692(7)
_cell_formula_units_Z 2
_cell_length_a 9.748(2)
_cell_length_b 13.694(4)
_cell_length_c 14.249(4)
_cell_measurement_reflns_used 5205
_cell_measurement_temperature 293(2)
_cell_measurement_theta_max 27.4835
_cell_measurement_theta_min 2.0994
_cell_volume 1810.0(8)
_computing_cell_refinement 'PROCESS-AUTO (Rigaku, 1998)'
_computing_data_collection 'PROCESS-AUTO (Rigaku, 1998)'
_computing_data_reduction 'CrystalStructure (Rigaku/MSC, 2004)'
_computing_molecular_graphics 'SHELXTL (Sheldrick, 2008)'
_computing_publication_material 'SHELXTL (Sheldrick, 2008) and PLATON (Spek, 2009)'
_computing_structure_refinement 'SHELXL97 (Sheldrick, 2008)'
_computing_structure_solution 'SHELXS97 (Sheldrick, 2008)'
_diffrn_ambient_temperature 293(2)
_diffrn_detector_area_resol_mean 14.6306
_diffrn_measured_fraction_theta_full 0.981
_diffrn_measured_fraction_theta_max 0.981
_diffrn_measurement_device_type 'Rigaku R-AXIS RAPID'
_diffrn_measurement_method CCD_Profile_fitting
_diffrn_radiation_monochromator graphite
_diffrn_radiation_source 'fine-focus sealed tube'
_diffrn_radiation_type MoK\a
_diffrn_radiation_wavelength 0.71075
_diffrn_reflns_av_R_equivalents 0.0118
_diffrn_reflns_av_sigmaI/netI 0.0199
_diffrn_reflns_limit_h_max 12
_diffrn_reflns_limit_h_min -12
_diffrn_reflns_limit_k_max 17
_diffrn_reflns_limit_k_min -17
_diffrn_reflns_limit_l_max 15
_diffrn_reflns_limit_l_min -18
_diffrn_reflns_number 13923
_diffrn_reflns_theta_full 27.48
_diffrn_reflns_theta_max 27.48
_diffrn_reflns_theta_min 2.13
_exptl_absorpt_coefficient_mu 5.926
_exptl_absorpt_correction_T_max 0.2694
_exptl_absorpt_correction_T_min 0.2003
_exptl_absorpt_correction_type multi-scan
_exptl_absorpt_process_details '(ABSCOR; Higashi, 1995)'
_exptl_crystal_colour Yellow
_exptl_crystal_density_diffrn 1.854
_exptl_crystal_density_method 'not measured'
_exptl_crystal_description Block
_exptl_crystal_F_000 980
_exptl_crystal_size_max 0.40
_exptl_crystal_size_mid 0.30
_exptl_crystal_size_min 0.30
_refine_diff_density_max 1.761
_refine_diff_density_min -1.027
_refine_ls_extinction_method none
_refine_ls_goodness_of_fit_ref 1.034
_refine_ls_hydrogen_treatment constr
_refine_ls_matrix_type full
_refine_ls_number_parameters 451
_refine_ls_number_reflns 8140
_refine_ls_number_restraints 0
_refine_ls_restrained_S_all 1.034
_refine_ls_R_factor_all 0.0266
_refine_ls_R_factor_gt 0.0236
_refine_ls_shift/su_max 0.003
_refine_ls_shift/su_mean 0.000
_refine_ls_structure_factor_coef Fsqd
_refine_ls_weighting_details 'calc w=1/[\s^2^(Fo^2^)+(0.0350P)^2^+0.8909P] where P=(Fo^2^+2Fc^2^)/3'
_refine_ls_weighting_scheme calc
_refine_ls_wR_factor_gt 0.0589
_refine_ls_wR_factor_ref 0.0606
_reflns_number_gt 7571
_reflns_number_total 8140
_reflns_threshold_expression I>2sigma(I)
_cod_data_source_file bg2383.cif
_cod_data_source_block I
_cod_database_code 2228642
_cod_database_fobs_code 2228642

loop_
_symmetry_equiv_pos_as_xyz
'x, y, z'
'-x, -y, -z'

loop_
_atom_site_type_symbol
_atom_site_label
_atom_site_fract_x
_atom_site_fract_y
_atom_site_fract_z
_atom_site_U_iso_or_equiv
_atom_site_adp_type
_atom_site_calc_flag
_atom_site_refinement_flags
_atom_site_occupancy
_atom_site_disorder_assembly
_atom_site_disorder_group
Bi Bi1 0.187173(6) 0.746413(5) 0.167412(4) 0.03413(2) Uani d . 1 . .
Zn Zn1 0.78062(2) 0.150812(15) 0.327965(15) 0.03602(5) Uani d . 1 . .
Cl Cl1 0.40709(6) 0.82384(5) 0.04129(4) 0.06274(16) Uani d . 1 . .
Cl Cl3 0.35492(8) 0.63095(6) 0.27504(5) 0.0836(2) Uani d . 1 . .
Cl Cl4 0.01178(7) 0.82443(4) 0.06630(5) 0.07034(15) Uani d . 1 . .
Cl Cl5 0.62441(5) 0.27909(4) 0.29060(5) 0.05442(14) Uani d . 1 . .
Cl Cl2 0.03588(6) 0.85536(4) 0.32106(4) 0.06049(15) Uani d . 1 . .
O O1 0.4158(4) 0.4571(2) 0.4424(2) 0.1368(12) Uani d . 1 . .
N N1 0.24551(18) 0.60304(12) 0.05446(12) 0.0432(4) Uani d . 1 . .
N N2 0.01895(17) 0.62449(12) 0.21779(12) 0.0430(4) Uani d . 1 . .
N N3 0.98388(15) 0.12811(11) 0.23401(11) 0.0347(4) Uani d . 1 . .
N N4 0.89400(17) 0.24614(12) 0.39095(12) 0.0404(4) Uani d . 1 . .
N N5 0.75232(16) 0.04934(12) 0.44323(11) 0.0385(4) Uani d . 1 . .
N N6 0.68957(17) 0.04085(12) 0.27109(11) 0.0412(4) Uani d . 1 . .
C C1 0.3532(3) 0.59510(18) -0.02525(16) 0.0569(6) Uani d . 1 . .
H H1 0.4077 0.6462 -0.0419 0.068 Uiso calc R 1 . .
C C2 0.3879(3) 0.5125(2) -0.08527(18) 0.0699(8) Uani d . 1 . .
H H2 0.4652 0.5084 -0.1403 0.084 Uiso calc R 1 . .
C C3 0.3071(3) 0.43848(18) -0.06212(17) 0.0719(7) Uani d . 1 . .
H H3 0.3304 0.3826 -0.1008 0.086 Uiso calc R 1 . .
C C4 0.1870(3) 0.44578(15) 0.02089(16) 0.0568(6) Uani d . 1 . .
C C5 0.1617(2) 0.53089(14) 0.07824(14) 0.0428(5) Uani d . 1 . .
C C6 0.0902(3) 0.37504(16) 0.04618(19) 0.0721(6) Uani d . 1 . .
H H6 0.1071 0.3189 0.0084 0.087 Uiso calc R 1 . .
C C7 -0.0242(3) 0.38787(16) 0.12303(19) 0.0695(6) Uani d . 1 . .
H H7 -0.0870 0.3415 0.1366 0.083 Uiso calc R 1 . .
C C8 -0.0520(2) 0.47192(15) 0.18510(17) 0.0549(5) Uani d . 1 . .
C C9 0.0414(2) 0.54307(14) 0.16269(14) 0.0420(5) Uani d . 1 . .
C C10 -0.1687(3) 0.48762(18) 0.2676(2) 0.0683(7) Uani d . 1 . .
H H10 -0.2324 0.4419 0.2848 0.082 Uiso calc R 1 . .
C C11 -0.1894(3) 0.5695(2) 0.3228(2) 0.0694(8) Uani d . 1 . .
H H11 -0.2667 0.5801 0.3776 0.083 Uiso calc R 1 . .
C C12 -0.0926(2) 0.63737(18) 0.29562(18) 0.0554(6) Uani d . 1 . .
H H12 -0.1068 0.6933 0.3332 0.067 Uiso calc R 1 . .
C C13 1.0301(2) 0.06529(15) 0.16107(14) 0.0437(5) Uani d . 1 . .
H H13 0.9688 0.0232 0.1521 0.052 Uiso calc R 1 . .
C C14 1.1661(2) 0.05940(17) 0.09739(15) 0.0526(6) Uani d . 1 . .
H H14 1.1949 0.0137 0.0473 0.063 Uiso calc R 1 . .
C C15 1.2568(2) 0.12066(18) 0.10860(16) 0.0530(6) Uani d . 1 . .
H H15 1.3479 0.1176 0.0659 0.064 Uiso calc R 1 . .
C C16 1.2123(2) 0.18894(15) 0.18524(14) 0.0416(5) Uani d . 1 . .
C C17 1.07434(18) 0.18846(13) 0.24784(12) 0.0331(4) Uani d . 1 . .
C C18 1.2984(2) 0.25820(17) 0.20192(17) 0.0519(6) Uani d . 1 . .
H H18 1.3886 0.2605 0.1594 0.062 Uiso calc R 1 . .
C C19 1.2519(2) 0.31960(16) 0.27741(18) 0.0536(6) Uani d . 1 . .
H H19 1.3092 0.3650 0.2854 0.064 Uiso calc R 1 . .
C C20 1.1157(2) 0.31706(14) 0.34626(16) 0.0456(5) Uani d . 1 . .
C C21 1.02573(18) 0.25202(13) 0.33039(13) 0.0358(4) Uani d . 1 . .
C C22 1.0659(3) 0.37315(16) 0.43134(18) 0.0578(6) Uani d . 1 . .
H H22 1.1224 0.4159 0.4458 0.069 Uiso calc R 1 . .
C C23 0.9347(3) 0.36507(16) 0.49287(17) 0.0591(6) Uani d . 1 . .
H H23 0.9023 0.4011 0.5501 0.071 Uiso calc R 1 . .
C C24 0.8495(2) 0.30251(16) 0.46956(16) 0.0503(6) Uani d . 1 . .
H H24 0.7583 0.3001 0.5104 0.060 Uiso calc R 1 . .
C C25 0.7844(2) 0.05377(17) 0.52733(15) 0.0505(6) Uani d . 1 . .
H H25 0.8275 0.1065 0.5380 0.061 Uiso calc R 1 . .
C C26 0.7559(3) -0.01784(19) 0.60065(17) 0.0638(7) Uani d . 1 . .
H H26 0.7792 -0.0120 0.6591 0.077 Uiso calc R 1 . .
C C27 0.6945(3) -0.09541(18) 0.58647(17) 0.0606(7) Uani d . 1 . .
H H27 0.6725 -0.1421 0.6359 0.073 Uiso calc R 1 . .
C C28 0.6640(2) -0.10539(15) 0.49649(16) 0.0472(6) Uani d . 1 . .
C C29 0.69474(18) -0.03026(13) 0.42664(14) 0.0369(4) Uani d . 1 . .
C C30 0.6035(2) -0.18692(17) 0.47345(19) 0.0613(7) Uani d . 1 . .
H H30 0.5856 -0.2380 0.5187 0.074 Uiso calc R 1 . .
C C31 0.5726(2) -0.19043(17) 0.3879(2) 0.0610(7) Uani d . 1 . .
H H31 0.5316 -0.2435 0.3754 0.073 Uiso calc R 1 . .
C C32 0.6008(2) -0.11468(15) 0.31452(17) 0.0482(6) Uani d . 1 . .
C C33 0.66186(18) -0.03468(14) 0.33480(14) 0.0378(5) Uani d . 1 . .
C C34 0.5661(2) -0.11203(18) 0.22484(18) 0.0595(6) Uani d . 1 . .
H H34 0.5259 -0.1635 0.2081 0.071 Uiso calc R 1 . .
C C35 0.5913(2) -0.03448(19) 0.16243(17) 0.0596(6) Uani d . 1 . .
H H35 0.5667 -0.0320 0.1035 0.071 Uiso calc R 1 . .
C C36 0.6542(2) 0.04149(17) 0.18741(16) 0.0518(6) Uani d . 1 . .
H H36 0.6719 0.0941 0.1441 0.062 Uiso calc R 1 . .

loop_
_atom_site_aniso_label
_atom_site_aniso_U_11
_atom_site_aniso_U_22
_atom_site_aniso_U_33
_atom_site_aniso_U_12
_atom_site_aniso_U_13
_atom_site_aniso_U_23
Bi1 0.03586(3) 0.03625(3) 0.03228(3) -0.00975(2) -0.00893(2) -0.00470(2)
Zn1 0.03522(9) 0.03824(10) 0.03538(10) -0.00949(8) -0.00859(8) 0.00157(8)
Cl1 0.0602(3) 0.0771(3) 0.0524(3) -0.0367(2) -0.0012(2) -0.0027(2)
Cl3 0.0772(4) 0.1053(5) 0.0550(3) 0.0289(4) -0.0178(3) -0.0103(3)
Cl4 0.0946(3) 0.0496(3) 0.0893(3) -0.0090(3) -0.0637(3) -0.0025(2)
Cl5 0.0441(2) 0.0436(2) 0.0793(3) -0.00778(19) -0.0237(2) 0.0085(2)
Cl2 0.0624(3) 0.0617(3) 0.0540(3) 0.0005(2) -0.0108(2) -0.0227(2)
O1 0.147(2) 0.143(2) 0.117(2) -0.033(2) -0.0196(19) -0.0161(19)
N1 0.0500(8) 0.0410(8) 0.0382(8) -0.0010(7) -0.0127(7) -0.0069(6)
N2 0.0451(8) 0.0410(8) 0.0453(8) -0.0138(6) -0.0118(7) 0.0009(7)
N3 0.0368(7) 0.0334(7) 0.0332(7) -0.0038(6) -0.0088(6) 0.0005(6)
N4 0.0410(7) 0.0396(7) 0.0414(8) -0.0051(6) -0.0114(6) -0.0062(6)
N5 0.0396(7) 0.0403(8) 0.0351(7) -0.0013(6) -0.0119(6) 0.0014(6)
N6 0.0454(7) 0.0444(8) 0.0390(8) -0.0134(6) -0.0164(6) 0.0018(6)
C1 0.0560(12) 0.0624(13) 0.0489(11) 0.0006(10) -0.0109(10) -0.0132(10)
C2 0.0759(15) 0.0763(15) 0.0503(12) 0.0219(13) -0.0187(11) -0.0278(11)
C3 0.1028(16) 0.0555(12) 0.0625(12) 0.0276(12) -0.0483(11) -0.0279(10)
C4 0.0866(12) 0.0337(9) 0.0613(10) 0.0111(9) -0.0489(9) -0.0104(8)
C5 0.0569(9) 0.0329(8) 0.0471(9) -0.0016(7) -0.0315(7) -0.0014(7)
C6 0.1195(14) 0.0295(9) 0.0942(13) 0.0001(10) -0.0803(11) -0.0059(9)
C7 0.1020(13) 0.0343(9) 0.1019(14) -0.0225(9) -0.0745(11) 0.0173(10)
C8 0.0716(10) 0.0383(9) 0.0753(11) -0.0222(8) -0.0511(9) 0.0218(8)
C9 0.0506(9) 0.0354(8) 0.0496(9) -0.0100(7) -0.0295(7) 0.0094(7)
C10 0.0674(11) 0.0634(12) 0.0915(15) -0.0389(10) -0.0414(11) 0.0387(11)
C11 0.0554(12) 0.0791(15) 0.0740(16) -0.0308(11) -0.0097(12) 0.0206(13)
C12 0.0490(10) 0.0583(12) 0.0583(13) -0.0170(9) -0.0080(10) 0.0022(10)
C13 0.0487(9) 0.0429(9) 0.0400(9) -0.0067(8) -0.0118(8) -0.0043(8)
C14 0.0557(11) 0.0562(12) 0.0382(10) -0.0004(10) -0.0025(9) -0.0071(9)
C15 0.0394(10) 0.0659(13) 0.0440(11) -0.0014(10) 0.0011(9) 0.0035(10)
C16 0.0341(8) 0.0483(10) 0.0405(9) -0.0041(8) -0.0101(7) 0.0107(8)
C17 0.0340(7) 0.0338(8) 0.0329(8) -0.0036(6) -0.0134(6) 0.0057(6)
C18 0.0347(8) 0.0642(12) 0.0584(12) -0.0164(8) -0.0129(8) 0.0159(10)
C19 0.0462(9) 0.0524(11) 0.0710(13) -0.0209(8) -0.0251(9) 0.0109(10)
C20 0.0505(9) 0.0366(9) 0.0594(11) -0.0109(8) -0.0297(8) 0.0038(8)
C21 0.0367(8) 0.0327(8) 0.0414(9) -0.0045(7) -0.0171(7) 0.0013(7)
C22 0.0693(11) 0.0424(10) 0.0745(13) -0.0137(9) -0.0362(10) -0.0084(9)
C23 0.0770(14) 0.0485(11) 0.0558(12) -0.0079(10) -0.0216(10) -0.0190(9)
C24 0.0558(11) 0.0478(10) 0.0458(10) -0.0064(9) -0.0092(9) -0.0114(8)
C25 0.0591(11) 0.0534(11) 0.0411(10) -0.0002(9) -0.0219(8) 0.0015(9)
C26 0.0781(14) 0.0688(15) 0.0427(11) 0.0056(12) -0.0243(10) 0.0070(10)
C27 0.0637(13) 0.0607(13) 0.0459(11) 0.0065(11) -0.0078(10) 0.0189(10)
C28 0.0383(9) 0.0436(10) 0.0500(11) 0.0023(8) -0.0014(8) 0.0089(9)
C29 0.0285(7) 0.0381(9) 0.0391(9) -0.0002(7) -0.0036(7) 0.0029(7)
C30 0.0521(11) 0.0488(11) 0.0740(15) -0.0122(10) -0.0022(11) 0.0196(11)
C31 0.0511(11) 0.0444(10) 0.0840(17) -0.0184(9) -0.0058(11) 0.0039(11)
C32 0.0394(9) 0.0416(9) 0.0618(12) -0.0105(8) -0.0064(9) -0.0055(9)
C33 0.0293(7) 0.0401(9) 0.0419(9) -0.0055(7) -0.0053(7) -0.0004(7)
C34 0.0540(10) 0.0629(12) 0.0679(13) -0.0198(10) -0.0170(10) -0.0164(10)
C35 0.0634(11) 0.0718(13) 0.0526(11) -0.0185(11) -0.0236(9) -0.0124(10)
C36 0.0611(11) 0.0574(11) 0.0429(10) -0.0173(9) -0.0194(9) 0.0016(9)

loop_
_atom_type_symbol
_atom_type_description
_atom_type_scat_dispersion_real
_atom_type_scat_dispersion_imag
_atom_type_scat_source
C C 0.0033 0.0016 'International Tables Vol C Tables 4.2.6.8 and 6.1.1.4'
H H 0.0000 0.0000 'International Tables Vol C Tables 4.2.6.8 and 6.1.1.4'
Bi Bi -4.1077 10.2566 'International Tables Vol C Tables 4.2.6.8 and 6.1.1.4'
Cl Cl 0.1484 0.1585 'International Tables Vol C Tables 4.2.6.8 and 6.1.1.4'
N N 0.0061 0.0033 'International Tables Vol C Tables 4.2.6.8 and 6.1.1.4'
O O 0.0106 0.0060 'International Tables Vol C Tables 4.2.6.8 and 6.1.1.4'
Zn Zn 0.2839 1.4301 'International Tables Vol C Tables 4.2.6.8 and 6.1.1.4'

loop_
_geom_angle_atom_site_label_1
_geom_angle_atom_site_label_2
_geom_angle_atom_site_label_3
_geom_angle_site_symmetry_1
_geom_angle_site_symmetry_3
_geom_angle
_geom_angle_publ_flag
N2 Bi1 N1 . . 66.87(6) ?
N2 Bi1 Cl4 . . 84.27(5) ?
N1 Bi1 Cl4 . . 85.90(5) ?
N2 Bi1 Cl2 . . 88.88(4) ?
N1 Bi1 Cl2 . . 155.73(4) ?
Cl4 Bi1 Cl2 . . 91.03(3) ?
N2 Bi1 Cl1 . . 153.56(4) ?
N1 Bi1 Cl1 . . 86.95(4) ?
Cl4 Bi1 Cl1 . . 90.49(3) ?
Cl2 Bi1 Cl1 . . 117.18(2) ?
N2 Bi1 Cl3 . . 86.01(5) ?
N1 Bi1 Cl3 . . 86.63(5) ?
Cl4 Bi1 Cl3 . . 169.50(2) ?
Cl2 Bi1 Cl3 . . 92.75(3) ?
Cl1 Bi1 Cl3 . . 96.48(3) ?
N3 Zn1 N5 . . 113.48(6) ?
N3 Zn1 N6 . . 98.12(6) ?
N5 Zn1 N6 . . 78.81(7) ?
N3 Zn1 N4 . . 78.42(6) ?
N5 Zn1 N4 . . 96.10(7) ?
N6 Zn1 N4 . . 172.24(6) ?
N3 Zn1 Cl5 . . 116.25(5) ?
N5 Zn1 Cl5 . . 130.27(4) ?
N6 Zn1 Cl5 . . 93.82(5) ?
N4 Zn1 Cl5 . . 93.95(5) ?
C1 N1 C5 . . 119.74(18) ?
C1 N1 Bi1 . . 123.11(15) ?
C5 N1 Bi1 . . 117.14(12) ?
C12 N2 C9 . . 119.59(18) ?
C12 N2 Bi1 . . 122.15(15) ?
C9 N2 Bi1 . . 118.25(12) ?
C13 N3 C17 . . 118.48(15) ?
C13 N3 Zn1 . . 126.69(14) ?
C17 N3 Zn1 . . 114.75(11) ?
C24 N4 C21 . . 118.43(18) ?
C24 N4 Zn1 . . 131.04(14) ?
C21 N4 Zn1 . . 110.17(12) ?
C25 N5 C29 . . 118.35(17) ?
C25 N5 Zn1 . . 127.75(15) ?
C29 N5 Zn1 . . 113.89(13) ?
C36 N6 C33 . . 119.11(18) ?
C36 N6 Zn1 . . 128.84(14) ?
C33 N6 Zn1 . . 111.98(13) ?
N1 C1 C2 . . 122.3(2) ?
N1 C1 H1 . . 118.9 ?
C2 C1 H1 . . 118.9 ?
C3 C2 C1 . . 119.1(2) ?
C3 C2 H2 . . 120.5 ?
C1 C2 H2 . . 120.5 ?
C2 C3 C4 . . 120.4(2) ?
C2 C3 H3 . . 119.8 ?
C4 C3 H3 . . 119.8 ?
C5 C4 C3 . . 116.5(2) ?
C5 C4 C6 . . 119.4(2) ?
C3 C4 C6 . . 124.0(2) ?
N1 C5 C4 . . 121.85(18) ?
N1 C5 C9 . . 118.84(17) ?
C4 C5 C9 . . 119.29(19) ?
C7 C6 C4 . . 121.3(2) ?
C7 C6 H6 . . 119.4 ?
C4 C6 H6 . . 119.4 ?
C6 C7 C8 . . 121.3(2) ?
C6 C7 H7 . . 119.4 ?
C8 C7 H7 . . 119.4 ?
C10 C8 C9 . . 117.5(2) ?
C10 C8 C7 . . 123.4(2) ?
C9 C8 C7 . . 119.1(2) ?
N2 C9 C8 . . 121.52(18) ?
N2 C9 C5 . . 118.83(17) ?
C8 C9 C5 . . 119.63(18) ?
C11 C10 C8 . . 120.3(2) ?
C11 C10 H10 . . 119.8 ?
C8 C10 H10 . . 119.8 ?
C10 C11 C12 . . 119.0(2) ?
C10 C11 H11 . . 120.5 ?
C12 C11 H11 . . 120.5 ?
N2 C12 C11 . . 122.1(2) ?
N2 C12 H12 . . 119.0 ?
C11 C12 H12 . . 119.0 ?
N3 C13 C14 . . 122.8(2) ?
N3 C13 H13 . . 118.6 ?
C14 C13 H13 . . 118.6 ?
C15 C14 C13 . . 119.6(2) ?
C15 C14 H14 . . 120.2 ?
C13 C14 H14 . . 120.2 ?
C14 C15 C16 . . 119.66(18) ?
C14 C15 H15 . . 120.2 ?
C16 C15 H15 . . 120.2 ?
C17 C16 C15 . . 117.14(19) ?
C17 C16 C18 . . 118.88(18) ?
C15 C16 C18 . . 123.98(18) ?
N3 C17 C16 . . 122.25(16) ?
N3 C17 C21 . . 117.79(15) ?
C16 C17 C21 . . 119.95(17) ?
C19 C18 C16 . . 121.28(18) ?
C19 C18 H18 . . 119.4 ?
C16 C18 H18 . . 119.4 ?
C18 C19 C20 . . 121.5(2) ?
C18 C19 H19 . . 119.3 ?
C20 C19 H19 . . 119.3 ?
C22 C20 C21 . . 116.82(18) ?
C22 C20 C19 . . 124.3(2) ?
C21 C20 C19 . . 118.81(19) ?
N4 C21 C20 . . 122.70(17) ?
N4 C21 C17 . . 117.84(17) ?
C20 C21 C17 . . 119.46(16) ?
C23 C22 C20 . . 120.0(2) ?
C23 C22 H22 . . 120.0 ?
C20 C22 H22 . . 120.0 ?
C22 C23 C24 . . 119.6(2) ?
C22 C23 H23 . . 120.2 ?
C24 C23 H23 . . 120.2 ?
N4 C24 C23 . . 122.4(2) ?
N4 C24 H24 . . 118.8 ?
C23 C24 H24 . . 118.8 ?
N5 C25 C26 . . 122.4(2) ?
N5 C25 H25 . . 118.8 ?
C26 C25 H25 . . 118.8 ?
C27 C26 C25 . . 119.9(2) ?
C27 C26 H26 . . 120.1 ?
C25 C26 H26 . . 120.1 ?
C26 C27 C28 . . 119.7(2) ?
C26 C27 H27 . . 120.2 ?
C28 C27 H27 . . 120.2 ?
C29 C28 C27 . . 117.1(2) ?
C29 C28 C30 . . 119.1(2) ?
C27 C28 C30 . . 123.7(2) ?
N5 C29 C28 . . 122.45(19) ?
N5 C29 C33 . . 117.80(16) ?
C28 C29 C33 . . 119.74(19) ?
C31 C30 C28 . . 120.8(2) ?
C31 C30 H30 . . 119.6 ?
C28 C30 H30 . . 119.6 ?
C30 C31 C32 . . 122.0(2) ?
C30 C31 H31 . . 119.0 ?
C32 C31 H31 . . 119.0 ?
C34 C32 C33 . . 116.9(2) ?
C34 C32 C31 . . 124.8(2) ?
C33 C32 C31 . . 118.3(2) ?
N6 C33 C32 . . 122.45(19) ?
N6 C33 C29 . . 117.52(17) ?
C32 C33 C29 . . 120.03(18) ?
C35 C34 C32 . . 120.1(2) ?
C35 C34 H34 . . 119.9 ?
C32 C34 H34 . . 119.9 ?
C34 C35 C36 . . 119.5(2) ?
C34 C35 H35 . . 120.2 ?
C36 C35 H35 . . 120.2 ?
N6 C36 C35 . . 121.9(2) ?
N6 C36 H36 . . 119.0 ?
C35 C36 H36 . . 119.0 ?

loop_
_geom_bond_atom_site_label_1
_geom_bond_atom_site_label_2
_geom_bond_site_symmetry_2
_geom_bond_distance
_geom_bond_publ_flag
Bi1 N2 . 2.4745(17) ?
Bi1 N1 . 2.5041(17) ?
Bi1 Cl4 . 2.5853(8) ?
Bi1 Cl2 . 2.6708(8) ?
Bi1 Cl1 . 2.7271(7) ?
Bi1 Cl3 . 2.7838(9) ?
Zn1 N3 . 2.0635(14) ?
Zn1 N5 . 2.0828(16) ?
Zn1 N6 . 2.1586(18) ?
Zn1 N4 . 2.2026(18) ?
Zn1 Cl5 . 2.2690(7) ?
N1 C1 . 1.323(3) ?
N1 C5 . 1.355(3) ?
N2 C12 . 1.329(3) ?
N2 C9 . 1.354(3) ?
N3 C13 . 1.322(2) ?
N3 C17 . 1.358(2) ?
N4 C24 . 1.330(3) ?
N4 C21 . 1.356(2) ?
N5 C25 . 1.323(3) ?
N5 C29 . 1.362(3) ?
N6 C36 . 1.325(3) ?
N6 C33 . 1.351(2) ?
C1 C2 . 1.398(3) ?
C1 H1 . 0.9300 ?
C2 C3 . 1.357(4) ?
C2 H2 . 0.9300 ?
C3 C4 . 1.422(3) ?
C3 H3 . 0.9300 ?
C4 C5 . 1.411(3) ?
C4 C6 . 1.427(3) ?
C5 C9 . 1.436(3) ?
C6 C7 . 1.336(4) ?
C6 H6 . 0.9300 ?
C7 C8 . 1.437(3) ?
C7 H7 . 0.9300 ?
C8 C10 . 1.401(3) ?
C8 C9 . 1.407(3) ?
C10 C11 . 1.363(4) ?
C10 H10 . 0.9300 ?
C11 C12 . 1.397(3) ?
C11 H11 . 0.9300 ?
C12 H12 . 0.9300 ?
C13 C14 . 1.387(3) ?
C13 H13 . 0.9300 ?
C14 C15 . 1.356(4) ?
C14 H14 . 0.9300 ?
C15 C16 . 1.409(3) ?
C15 H15 . 0.9300 ?
C16 C17 . 1.404(2) ?
C16 C18 . 1.431(3) ?
C17 C21 . 1.432(2) ?
C18 C19 . 1.337(3) ?
C18 H18 . 0.9300 ?
C19 C20 . 1.431(3) ?
C19 H19 . 0.9300 ?
C20 C22 . 1.402(3) ?
C20 C21 . 1.412(3) ?
C22 C23 . 1.363(3) ?
C22 H22 . 0.9300 ?
C23 C24 . 1.393(3) ?
C23 H23 . 0.9300 ?
C24 H24 . 0.9300 ?
C25 C26 . 1.397(3) ?
C25 H25 . 0.9300 ?
C26 C27 . 1.349(4) ?
C26 H26 . 0.9300 ?
C27 C28 . 1.409(4) ?
C27 H27 . 0.9300 ?
C28 C29 . 1.403(3) ?
C28 C30 . 1.434(3) ?
C29 C33 . 1.434(3) ?
C30 C31 . 1.336(4) ?
C30 H30 . 0.9300 ?
C31 C32 . 1.437(3) ?
C31 H31 . 0.9300 ?
C32 C34 . 1.403(4) ?
C32 C33 . 1.405(3) ?
C34 C35 . 1.358(4) ?
C34 H34 . 0.9300 ?
C35 C36 . 1.396(3) ?
C35 H35 . 0.9300 ?
C36 H36 . 0.9300 ?

loop_
_geom_hbond_atom_site_label_D
_geom_hbond_atom_site_label_H
_geom_hbond_atom_site_label_A
_geom_hbond_site_symmetry_A
_geom_hbond_distance_DH
_geom_hbond_distance_HA
_geom_hbond_distance_DA
_geom_hbond_angle_DHA
C2 H2 Cl3 2_665 0.93 2.82 3.588(4) 140.8
C6 H6 Cl4 2_565 0.93 2.82 3.637(4) 147.1
C10 H10 Cl5 1_455 0.93 2.80 3.707(4) 164.3
C15 H15 Cl1 2_765 0.93 2.69 3.579(4) 159.8
C25 H25 Cl2 2_666 0.93 2.80 3.506(4) 133.6

loop_
_geom_torsion_atom_site_label_1
_geom_torsion_atom_site_label_2
_geom_torsion_atom_site_label_3
_geom_torsion_atom_site_label_4
_geom_torsion_site_symmetry_1
_geom_torsion_site_symmetry_2
_geom_torsion_site_symmetry_3
_geom_torsion_site_symmetry_4
_geom_torsion
_geom_torsion_publ_flag
N2 Bi1 N1 C1 . . . . 178.34(19) ?
Cl4 Bi1 N1 C1 . . . . 92.83(17) ?
Cl2 Bi1 N1 C1 . . . . 176.22(14) ?
Cl1 Bi1 N1 C1 . . . . 2.12(17) ?
Cl3 Bi1 N1 C1 . . . . -94.56(17) ?
N2 Bi1 N1 C5 . . . . -2.14(14) ?
Cl4 Bi1 N1 C5 . . . . -87.65(14) ?
Cl2 Bi1 N1 C5 . . . . -4.3(2) ?
Cl1 Bi1 N1 C5 . . . . -178.36(14) ?
Cl3 Bi1 N1 C5 . . . . 84.96(14) ?
N1 Bi1 N2 C12 . . . . -178.07(19) ?
Cl4 Bi1 N2 C12 . . . . -90.09(17) ?
Cl2 Bi1 N2 C12 . . . . 1.06(17) ?
Cl1 Bi1 N2 C12 . . . . -169.56(14) ?
Cl3 Bi1 N2 C12 . . . . 93.90(17) ?
N1 Bi1 N2 C9 . . . . 0.89(14) ?
Cl4 Bi1 N2 C9 . . . . 88.87(14) ?
Cl2 Bi1 N2 C9 . . . . -179.98(14) ?
Cl1 Bi1 N2 C9 . . . . 9.4(2) ?
Cl3 Bi1 N2 C9 . . . . -87.14(14) ?
N5 Zn1 N3 C13 . . . . 83.48(17) ?
N6 Zn1 N3 C13 . . . . 2.21(17) ?
N4 Zn1 N3 C13 . . . . 175.16(17) ?
Cl5 Zn1 N3 C13 . . . . -96.15(16) ?
N5 Zn1 N3 C17 . . . . -99.84(13) ?
N6 Zn1 N3 C17 . . . . 178.89(12) ?
N4 Zn1 N3 C17 . . . . -8.17(12) ?
Cl5 Zn1 N3 C17 . . . . 80.53(13) ?
N3 Zn1 N4 C24 . . . . -178.41(19) ?
N5 Zn1 N4 C24 . . . . -65.64(19) ?
Cl5 Zn1 N4 C24 . . . . 65.59(18) ?
N3 Zn1 N4 C21 . . . . 8.74(12) ?
N5 Zn1 N4 C21 . . . . 121.51(12) ?
Cl5 Zn1 N4 C21 . . . . -107.27(12) ?
N3 Zn1 N5 C25 . . . . 85.42(17) ?
N6 Zn1 N5 C25 . . . . 179.49(17) ?
N4 Zn1 N5 C25 . . . . 5.42(16) ?
Cl5 Zn1 N5 C25 . . . . -95.02(16) ?
N3 Zn1 N5 C29 . . . . -94.02(12) ?
N6 Zn1 N5 C29 . . . . 0.06(11) ?
N4 Zn1 N5 C29 . . . . -174.01(11) ?
Cl5 Zn1 N5 C29 . . . . 85.55(12) ?
N3 Zn1 N6 C36 . . . . -70.90(17) ?
N5 Zn1 N6 C36 . . . . 176.64(17) ?
Cl5 Zn1 N6 C36 . . . . 46.31(17) ?
N3 Zn1 N6 C33 . . . . 112.22(12) ?
N5 Zn1 N6 C33 . . . . -0.24(11) ?
Cl5 Zn1 N6 C33 . . . . -130.57(11) ?
C5 N1 C1 C2 . . . . -2.3(3) ?
Bi1 N1 C1 C2 . . . . 177.25(19) ?
N1 C1 C2 C3 . . . . 1.1(4) ?
C1 C2 C3 C4 . . . . 1.3(4) ?
C2 C3 C4 C5 . . . . -2.5(4) ?
C2 C3 C4 C6 . . . . 175.1(2) ?
C1 N1 C5 C4 . . . . 0.9(3) ?
Bi1 N1 C5 C4 . . . . -178.59(15) ?
C1 N1 C5 C9 . . . . -177.2(2) ?
Bi1 N1 C5 C9 . . . . 3.2(2) ?
C3 C4 C5 N1 . . . . 1.4(3) ?
C6 C4 C5 N1 . . . . -176.3(2) ?
C3 C4 C5 C9 . . . . 179.5(2) ?
C6 C4 C5 C9 . . . . 1.9(3) ?
C5 C4 C6 C7 . . . . 0.1(4) ?
C3 C4 C6 C7 . . . . -177.3(2) ?
C4 C6 C7 C8 . . . . -1.9(4) ?
C6 C7 C8 C10 . . . . -178.7(2) ?
C6 C7 C8 C9 . . . . 1.6(4) ?
C12 N2 C9 C8 . . . . 0.8(3) ?
Bi1 N2 C9 C8 . . . . -178.14(15) ?
C12 N2 C9 C5 . . . . 179.3(2) ?
Bi1 N2 C9 C5 . . . . 0.4(2) ?
C10 C8 C9 N2 . . . . -0.8(3) ?
C7 C8 C9 N2 . . . . 178.9(2) ?
C10 C8 C9 C5 . . . . -179.3(2) ?
C7 C8 C9 C5 . . . . 0.4(3) ?
N1 C5 C9 N2 . . . . -2.4(3) ?
C4 C5 C9 N2 . . . . 179.33(19) ?
N1 C5 C9 C8 . . . . 176.08(19) ?
C4 C5 C9 C8 . . . . -2.1(3) ?
C9 C8 C10 C11 . . . . 0.3(4) ?
C7 C8 C10 C11 . . . . -179.4(2) ?
C8 C10 C11 C12 . . . . 0.1(4) ?
C9 N2 C12 C11 . . . . -0.4(4) ?
Bi1 N2 C12 C11 . . . . 178.55(19) ?
C10 C11 C12 N2 . . . . -0.1(4) ?
C17 N3 C13 C14 . . . . -0.9(3) ?
Zn1 N3 C13 C14 . . . . 175.64(16) ?
N3 C13 C14 C15 . . . . -0.6(3) ?
C13 C14 C15 C16 . . . . 0.5(3) ?
C14 C15 C16 C17 . . . . 1.0(3) ?
C14 C15 C16 C18 . . . . -178.5(2) ?
C13 N3 C17 C16 . . . . 2.6(3) ?
Zn1 N3 C17 C16 . . . . -174.40(14) ?
C13 N3 C17 C21 . . . . -176.49(17) ?
Zn1 N3 C17 C21 . . . . 6.5(2) ?
C15 C16 C17 N3 . . . . -2.6(3) ?
C18 C16 C17 N3 . . . . 176.91(18) ?
C15 C16 C17 C21 . . . . 176.45(18) ?
C18 C16 C17 C21 . . . . -4.1(3) ?
C17 C16 C18 C19 . . . . 2.2(3) ?
C15 C16 C18 C19 . . . . -178.3(2) ?
C16 C18 C19 C20 . . . . 1.7(3) ?
C18 C19 C20 C22 . . . . 174.2(2) ?
C18 C19 C20 C21 . . . . -3.7(3) ?
C24 N4 C21 C20 . . . . -1.5(3) ?
Zn1 N4 C21 C20 . . . . 172.35(15) ?
C24 N4 C21 C17 . . . . 177.89(18) ?
Zn1 N4 C21 C17 . . . . -8.2(2) ?
C22 C20 C21 N4 . . . . 3.1(3) ?
C19 C20 C21 N4 . . . . -178.80(19) ?
C22 C20 C21 C17 . . . . -176.29(18) ?
C19 C20 C21 C17 . . . . 1.8(3) ?
N3 C17 C21 N4 . . . . 1.7(2) ?
C16 C17 C21 N4 . . . . -177.41(17) ?
N3 C17 C21 C20 . . . . -178.89(17) ?
C16 C17 C21 C20 . . . . 2.0(3) ?
C21 C20 C22 C23 . . . . -1.6(3) ?
C19 C20 C22 C23 . . . . -179.5(2) ?
C20 C22 C23 C24 . . . . -1.4(4) ?
C21 N4 C24 C23 . . . . -1.7(3) ?
Zn1 N4 C24 C23 . . . . -174.04(17) ?
C22 C23 C24 N4 . . . . 3.2(4) ?
C29 N5 C25 C26 . . . . -2.7(3) ?
Zn1 N5 C25 C26 . . . . 177.91(16) ?
N5 C25 C26 C27 . . . . 0.5(3) ?
C25 C26 C27 C28 . . . . 2.1(3) ?
C26 C27 C28 C29 . . . . -2.5(3) ?
C26 C27 C28 C30 . . . . 177.8(2) ?
C25 N5 C29 C28 . . . . 2.2(3) ?
Zn1 N5 C29 C28 . . . . -178.29(13) ?
C25 N5 C29 C33 . . . . -179.36(16) ?
Zn1 N5 C29 C33 . . . . 0.13(19) ?
C27 C28 C29 N5 . . . . 0.3(3) ?
C30 C28 C29 N5 . . . . -179.94(17) ?
C27 C28 C29 C33 . . . . -178.05(17) ?
C30 C28 C29 C33 . . . . 1.7(3) ?
C29 C28 C30 C31 . . . . -2.0(3) ?
C27 C28 C30 C31 . . . . 177.8(2) ?
C28 C30 C31 C32 . . . . 1.3(3) ?
C30 C31 C32 C34 . . . . -177.5(2) ?
C30 C31 C32 C33 . . . . -0.4(3) ?
C36 N6 C33 C32 . . . . 2.1(3) ?
Zn1 N6 C33 C32 . . . . 179.28(13) ?
C36 N6 C33 C29 . . . . -176.84(16) ?
Zn1 N6 C33 C29 . . . . 0.38(19) ?
C34 C32 C33 N6 . . . . -1.4(3) ?
C31 C32 C33 N6 . . . . -178.71(17) ?
C34 C32 C33 C29 . . . . 177.48(17) ?
C31 C32 C33 C29 . . . . 0.2(3) ?
N5 C29 C33 N6 . . . . -0.4(2) ?
C28 C29 C33 N6 . . . . 178.11(16) ?
N5 C29 C33 C32 . . . . -179.28(15) ?
C28 C29 C33 C32 . . . . -0.8(2) ?
C33 C32 C34 C35 . . . . -0.3(3) ?
C31 C32 C34 C35 . . . . 176.9(2) ?
C32 C34 C35 C36 . . . . 1.2(3) ?
C33 N6 C36 C35 . . . . -1.1(3) ?
Zn1 N6 C36 C35 . . . . -177.77(15) ?
C34 C35 C36 N6 . . . . -0.5(3) ?
